data_7248746
loop_
_publ_author_name
'Christopher, Imogen L.'
'Liu, Xiaojiao'
'Lloyd, Hayleigh J.'
'Bull, Craig L.'
'Funnell, Nicholas P.'
'Portius, Peter'
'Michalchuk, Adam A. L.'
'Kennedy, Stuart R.'
'Pulham, Colin R.'
'Morrison, Carole A.'

_publ_section_title
;
 Tuning energetic properties through co-crystallisation - a high-pressure
 experimental and computational study of nitrotriazolone: 4,4'-bipyridine.
;
_journal_issue 23
_journal_name_full 'Physical chemistry chemical physics : PCCP'
_journal_page_first 16859
_journal_page_last 16870
_journal_paper_doi 10.1039/d4cp01595a
_journal_volume 26
_journal_year 2024
_chemical_formula_moiety 'C2 H2 N4 O3, C10 H8 N2'
_chemical_formula_sum 'C12 H10 N6 O3'
_chemical_formula_weight 286.26
_space_group_crystal_system monoclinic
_space_group_IT_number 14
_space_group_name_Hall '-P 2yn'
_space_group_name_H-M_alt 'P 1 21/n 1'
_atom_sites_solution_hydrogens mixed
_atom_sites_solution_primary dual
_audit_block_doi 10.5517/ccdc.csd.cc2fr0cl
_audit_creation_date 2022-05-27
_audit_creation_method
;
Olex2 1.3
(compiled 2020.11.12 svn.r5f609507 for OlexSys, GUI svn.r6408)
;
_audit_update_record
;
2023-04-14 deposited with the CCDC.	2024-05-24 downloaded from the CCDC.
;
_cell_angle_alpha 90
_cell_angle_beta 95.810(3)
_cell_angle_gamma 90
_cell_formula_units_Z 4
_cell_length_a 7.9440(7)
_cell_length_b 5.7979(5)
_cell_length_c 27.874(2)
_cell_measurement_reflns_used 9857
_cell_measurement_temperature 293.0
_cell_measurement_theta_max 26.34
_cell_measurement_theta_min 2.61
_cell_volume 1277.24(18)
_computing_cell_refinement 'SAINT V8.40A (?, 2016)'
_computing_data_reduction 'SAINT V8.40A (?, 2016)'
_computing_molecular_graphics 'Olex2 1.3 (Dolomanov et al., 2009)'
_computing_publication_material 'Olex2 1.3 (Dolomanov et al., 2009)'
_computing_structure_refinement 'SHELXL 2018/3 (Sheldrick, 2015)'
_computing_structure_solution 'SHELXT 2018/2 (Sheldrick, 2018)'
_diffrn_ambient_temperature 293.0
_diffrn_measured_fraction_theta_full 0.984
_diffrn_measured_fraction_theta_max 0.985
_diffrn_measurement_device_type 'Bruker APEX-II CCD'
_diffrn_measurement_method '\f and \w scans'
_diffrn_radiation_type MoK\a
_diffrn_radiation_wavelength 0.71073
_diffrn_reflns_av_R_equivalents 0.0207
_diffrn_reflns_av_unetI/netI 0.0097
_diffrn_reflns_Laue_measured_fraction_full 0.984
_diffrn_reflns_Laue_measured_fraction_max 0.985
_diffrn_reflns_limit_h_max 9
_diffrn_reflns_limit_h_min -9
_diffrn_reflns_limit_k_max 7
_diffrn_reflns_limit_k_min -7
_diffrn_reflns_limit_l_max 34
_diffrn_reflns_limit_l_min -34
_diffrn_reflns_number 27388
_diffrn_reflns_point_group_measured_fraction_full 0.984
_diffrn_reflns_point_group_measured_fraction_max 0.985
_diffrn_reflns_theta_full 25.242
_diffrn_reflns_theta_max 26.389
_diffrn_reflns_theta_min 2.607
_diffrn_source_current 1.4
_diffrn_source_power 0.07
_diffrn_source_voltage 50.0
_diffrn_standards_number 0
_exptl_absorpt_coefficient_mu 0.113
_exptl_absorpt_correction_T_max 0.7454
_exptl_absorpt_correction_T_min 0.6956
_exptl_absorpt_correction_type multi-scan
_exptl_absorpt_process_details
;
SADABS-2016/2 (Bruker,2016/2) was used for absorption correction.
wR2(int) was 0.0898 before and 0.0379 after correction.
The Ratio of minimum to maximum transmission is 0.9332.
The \l/2 correction factor is Not present.
;
_exptl_crystal_colour 'clear colourless'
_exptl_crystal_colour_lustre clear
_exptl_crystal_colour_primary colourless
_exptl_crystal_density_diffrn 1.489
_exptl_crystal_description block
_exptl_crystal_F_000 592
_refine_diff_density_max 0.334
_refine_diff_density_min -0.359
_refine_diff_density_rms 0.148
_refine_ls_extinction_method none
_refine_ls_goodness_of_fit_ref 1.137
_refine_ls_hydrogen_treatment mixed
_refine_ls_matrix_type full
_refine_ls_number_parameters 193
_refine_ls_number_reflns 2576
_refine_ls_number_restraints 150
_refine_ls_restrained_S_all 1.105
_refine_ls_R_factor_all 0.0442
_refine_ls_R_factor_gt 0.0418
_refine_ls_shift/su_max 0.001
_refine_ls_shift/su_mean 0.000
_refine_ls_structure_factor_coef Fsqd
_refine_ls_weighting_details 'w=1/[\s^2^(Fo^2^)+(0.0650P)^2^+0.3026P] where P=(Fo^2^+2Fc^2^)/3'
_refine_ls_weighting_scheme calc
_refine_ls_wR_factor_gt 0.1217
_refine_ls_wR_factor_ref 0.1242
_reflns_Friedel_coverage 0.000
_reflns_number_gt 2387
_reflns_number_total 2576
_reflns_threshold_expression 'I > 2\s(I)'
_cod_data_source_file d4cp01595a3.cif
_cod_data_source_block car_293k
_cod_depositor_comments 'Adding full bibliography for 7248734--7248746.cif.'
_cod_original_cell_volume 1277.22(19)
_cod_database_code 7248746
_shelx_shelxl_version_number 2018/3
_shelx_space_group_comment
;
The symmetry employed for this shelxl refinement is uniquely defined
by the following loop, which should always be used as a source of
symmetry information in preference to the above space-group names.
They are only intended as comments.
;
_olex2_refinement_description
;
1. Fixed Uiso
 At 1.2 times of:
  All N(H) groups, H9 of C9, H12 of C12, H11 of C11, H4 of C4, H10 of C10, H7
  of C7, H6 of C6, H3 of C3
 At 1.5 times of:
  H1 of C7
2. Rigid body (RIGU) restrains
 All non-hydrogen atoms
 with sigma for 1-2 distances of 0.004 and sigma for 1-3 distances of 0.004
3.a Aromatic/amide H refined with riding coordinates:
 N2(H2), C9(H9), C4(H4), C10(H10), C12(H12), C11(H11), C3(H3), C6(H6), C7(H7)
;
_olex2_submission_special_instructions 'No special instructions were received'

loop_
_space_group_symop_operation_xyz
'x, y, z'
'-x+1/2, y+1/2, -z+1/2'
'-x, -y, -z'
'x-1/2, -y-1/2, z-1/2'

loop_
_atom_site_label
_atom_site_type_symbol
_atom_site_fract_x
_atom_site_fract_y
_atom_site_fract_z
_atom_site_U_iso_or_equiv
_atom_site_adp_type
_atom_site_occupancy
_atom_site_site_symmetry_order
_atom_site_calc_flag
_atom_site_refinement_flags_posn
_atom_site_refinement_flags_adp
_atom_site_refinement_flags_occupancy
_atom_site_disorder_assembly
_atom_site_disorder_group
O1 O 0.49256(15) 0.76318(19) 0.37594(4) 0.0527(3) Uani 1 1 d . . . . .
N1 N 0.64218(15) 0.4156(2) 0.38003(4) 0.0383(3) Uani 1 1 d . . . . .
O2 O 0.83627(16) 0.0366(2) 0.39580(5) 0.0653(4) Uani 1 1 d . . . . .
N5 N 0.60812(15) 0.3235(2) 0.30218(4) 0.0414(3) Uani 1 1 d . . . . .
O3 O 0.79467(17) -0.0633(2) 0.32033(5) 0.0670(4) Uani 1 1 d . . . . .
N2 N 0.52851(16) 0.5251(2) 0.31025(4) 0.0423(3) Uani 1 1 d . . . . .
H2 H 0.472221 0.603308 0.287823 0.051 Uiso 1 1 calc R U . . .
N4 N 0.89691(17) 0.7525(2) 0.72442(4) 0.0471(3) Uani 1 1 d . . . . .
N6 N 0.77461(16) 0.0644(2) 0.35402(5) 0.0476(3) Uani 1 1 d . . . . .
N3 N 0.73885(17) 0.4604(3) 0.47680(4) 0.0506(3) Uani 1 1 d . . . . .
C8 C 0.83361(15) 0.6352(2) 0.62675(4) 0.0332(3) Uani 1 1 d . . . . .
C5 C 0.80115(16) 0.5741(2) 0.57473(4) 0.0349(3) Uani 1 1 d . . . . .
C2 C 0.67254(17) 0.2670(2) 0.34476(5) 0.0368(3) Uani 1 1 d . . . . .
C1 C 0.54684(17) 0.5913(2) 0.35762(5) 0.0381(3) Uani 1 1 d . . . . .
C9 C 0.76949(18) 0.8354(3) 0.64492(5) 0.0419(3) Uani 1 1 d . . . . .
H9 H 0.703814 0.935078 0.624685 0.050 Uiso 1 1 calc R U . . .
C4 C 0.8596(2) 0.3710(3) 0.55631(5) 0.0484(4) Uani 1 1 d . . . . .
H4 H 0.921422 0.267479 0.576609 0.058 Uiso 1 1 calc R U . . .
C10 C 0.8038(2) 0.8859(3) 0.69333(5) 0.0470(4) Uani 1 1 d . . . . .
H10 H 0.759225 1.021001 0.704837 0.056 Uiso 1 1 calc R U . . .
C12 C 0.93050(19) 0.4949(3) 0.65916(5) 0.0418(3) Uani 1 1 d . . . . .
H12 H 0.976015 0.358174 0.648718 0.050 Uiso 1 1 calc R U . . .
C11 C 0.9588(2) 0.5595(3) 0.70693(5) 0.0473(4) Uani 1 1 d . . . . .
H11 H 1.024465 0.463600 0.728029 0.057 Uiso 1 1 calc R U . . .
C3 C 0.8263(2) 0.3219(3) 0.50792(5) 0.0534(4) Uani 1 1 d . . . . .
H3 H 0.867257 0.184368 0.496482 0.064 Uiso 1 1 calc R U . . .
C6 C 0.7098(2) 0.7187(3) 0.54197(5) 0.0541(4) Uani 1 1 d . . . . .
H6 H 0.667511 0.857855 0.552214 0.065 Uiso 1 1 calc R U . . .
C7 C 0.6821(2) 0.6548(3) 0.49414(6) 0.0606(5) Uani 1 1 d . . . . .
H7 H 0.620086 0.753952 0.472885 0.073 Uiso 1 1 calc R U . . .
H1 H 0.686(3) 0.405(4) 0.4139(9) 0.091 Uiso 1 1 d . U . . .

loop_
_atom_site_aniso_label
_atom_site_aniso_U_11
_atom_site_aniso_U_22
_atom_site_aniso_U_33
_atom_site_aniso_U_23
_atom_site_aniso_U_13
_atom_site_aniso_U_12
O1 0.0606(7) 0.0444(6) 0.0528(6) -0.0037(5) 0.0045(5) 0.0138(5)
N1 0.0445(6) 0.0391(6) 0.0299(6) 0.0015(4) -0.0027(4) 0.0056(5)
O2 0.0643(7) 0.0583(8) 0.0693(8) 0.0150(6) -0.0137(6) 0.0140(6)
N5 0.0489(6) 0.0409(6) 0.0336(6) -0.0017(5) 0.0008(5) -0.0008(5)
O3 0.0768(9) 0.0473(7) 0.0798(9) -0.0080(6) 0.0223(7) 0.0137(6)
N2 0.0519(7) 0.0412(6) 0.0319(6) 0.0055(5) -0.0056(5) 0.0054(5)
N4 0.0593(7) 0.0501(7) 0.0312(6) -0.0034(5) 0.0012(5) -0.0096(6)
N6 0.0445(7) 0.0391(7) 0.0590(8) 0.0046(6) 0.0050(6) 0.0045(5)
N3 0.0599(8) 0.0605(8) 0.0301(6) -0.0013(5) -0.0025(5) -0.0005(6)
C8 0.0360(6) 0.0344(6) 0.0288(6) 0.0019(5) 0.0012(5) -0.0010(5)
C5 0.0374(6) 0.0377(7) 0.0291(6) 0.0021(5) 0.0002(5) 0.0003(5)
C2 0.0386(6) 0.0345(7) 0.0368(6) 0.0011(5) 0.0012(5) 0.0009(5)
C1 0.0406(7) 0.0371(7) 0.0359(7) 0.0028(5) 0.0006(5) 0.0027(5)
C9 0.0496(8) 0.0402(7) 0.0354(7) 0.0014(6) 0.0015(6) 0.0083(6)
C4 0.0642(9) 0.0471(8) 0.0324(7) 0.0009(6) -0.0018(6) 0.0147(7)
C10 0.0605(9) 0.0415(8) 0.0398(7) -0.0066(6) 0.0084(6) 0.0012(7)
C12 0.0522(8) 0.0387(7) 0.0332(7) 0.0013(5) -0.0023(6) 0.0075(6)
C11 0.0577(9) 0.0491(9) 0.0329(7) 0.0047(6) -0.0069(6) 0.0008(7)
C3 0.0712(10) 0.0525(9) 0.0356(7) -0.0063(6) 0.0009(7) 0.0097(8)
C6 0.0731(10) 0.0494(9) 0.0371(7) 0.0006(6) -0.0074(7) 0.0195(8)
C7 0.0777(11) 0.0643(11) 0.0357(8) 0.0044(7) -0.0138(7) 0.0165(9)

loop_
_atom_type_symbol
_atom_type_description
_atom_type_scat_dispersion_real
_atom_type_scat_dispersion_imag
_atom_type_scat_source
C C 0.0033 0.0016 'International Tables Vol C Tables 4.2.6.8 and 6.1.1.4'
H H 0.0000 0.0000 'International Tables Vol C Tables 4.2.6.8 and 6.1.1.4'
N N 0.0061 0.0033 'International Tables Vol C Tables 4.2.6.8 and 6.1.1.4'
O O 0.0106 0.0060 'International Tables Vol C Tables 4.2.6.8 and 6.1.1.4'

loop_
_geom_angle_atom_site_label_1
_geom_angle_atom_site_label_2
_geom_angle_atom_site_label_3
_geom_angle
_geom_angle_site_symmetry_1
_geom_angle_site_symmetry_3
_geom_angle_publ_flag
C2 N1 C1 105.80(11) . . ?
C2 N1 H1 126.5(14) . . ?
C1 N1 H1 127.5(15) . . ?
C2 N5 N2 102.42(11) . . ?
N5 N2 H2 123.4 . . ?
N5 N2 C1 113.28(11) . . ?
C1 N2 H2 123.4 . . ?
C10 N4 C11 116.81(12) . . ?
O2 N6 C2 116.21(13) . . ?
O3 N6 O2 125.51(14) . . ?
O3 N6 C2 118.28(13) . . ?
C7 N3 C3 116.87(13) . . ?
C9 C8 C5 121.44(11) . . ?
C9 C8 C12 116.96(12) . . ?
C12 C8 C5 121.60(12) . . ?
C4 C5 C8 122.13(12) . . ?
C4 C5 C6 116.25(13) . . ?
C6 C5 C8 121.62(13) . . ?
N1 C2 N6 122.10(12) . . ?
N5 C2 N1 115.24(12) . . ?
N5 C2 N6 122.62(13) . . ?
O1 C1 N1 127.96(13) . . ?
O1 C1 N2 128.79(13) . . ?
N2 C1 N1 103.25(11) . . ?
C8 C9 H9 120.3 . . ?
C10 C9 C8 119.47(13) . . ?
C10 C9 H9 120.3 . . ?
C5 C4 H4 120.0 . . ?
C3 C4 C5 120.03(14) . . ?
C3 C4 H4 120.0 . . ?
N4 C10 C9 123.75(14) . . ?
N4 C10 H10 118.1 . . ?
C9 C10 H10 118.1 . . ?
C8 C12 H12 120.2 . . ?
C11 C12 C8 119.61(13) . . ?
C11 C12 H12 120.2 . . ?
N4 C11 C12 123.39(14) . . ?
N4 C11 H11 118.3 . . ?
C12 C11 H11 118.3 . . ?
N3 C3 C4 123.50(15) . . ?
N3 C3 H3 118.3 . . ?
C4 C3 H3 118.3 . . ?
C5 C6 H6 120.2 . . ?
C7 C6 C5 119.67(15) . . ?
C7 C6 H6 120.2 . . ?
N3 C7 C6 123.68(15) . . ?
N3 C7 H7 118.2 . . ?
C6 C7 H7 118.2 . . ?

loop_
_geom_bond_atom_site_label_1
_geom_bond_atom_site_label_2
_geom_bond_distance
_geom_bond_site_symmetry_2
_geom_bond_publ_flag
O1 C1 1.2183(17) . ?
N1 C2 1.3472(17) . ?
N1 C1 1.3809(17) . ?
N1 H1 0.97(3) . ?
O2 N6 1.2273(18) . ?
N5 N2 1.3584(17) . ?
N5 C2 1.2864(18) . ?
O3 N6 1.2188(18) . ?
N2 H2 0.8600 . ?
N2 C1 1.3686(17) . ?
N4 C10 1.329(2) . ?
N4 C11 1.334(2) . ?
N6 C2 1.4359(18) . ?
N3 C3 1.326(2) . ?
N3 C7 1.324(2) . ?
C8 C5 1.4893(17) . ?
C8 C9 1.3841(19) . ?
C8 C12 1.3890(18) . ?
C5 C4 1.384(2) . ?
C5 C6 1.3890(19) . ?
C9 H9 0.9300 . ?
C9 C10 1.381(2) . ?
C4 H4 0.9300 . ?
C4 C3 1.378(2) . ?
C10 H10 0.9300 . ?
C12 H12 0.9300 . ?
C12 C11 1.3797(19) . ?
C11 H11 0.9300 . ?
C3 H3 0.9300 . ?
C6 H6 0.9300 . ?
C6 C7 1.380(2) . ?
C7 H7 0.9300 . ?

loop_
_geom_torsion_atom_site_label_1
_geom_torsion_atom_site_label_2
_geom_torsion_atom_site_label_3
_geom_torsion_atom_site_label_4
_geom_torsion
_geom_torsion_site_symmetry_1
_geom_torsion_site_symmetry_2
_geom_torsion_site_symmetry_3
_geom_torsion_site_symmetry_4
_geom_torsion_publ_flag
O2 N6 C2 N1 -1.7(2) . . . . ?
O2 N6 C2 N5 176.09(14) . . . . ?
N5 N2 C1 O1 179.11(14) . . . . ?
N5 N2 C1 N1 -0.96(16) . . . . ?
O3 N6 C2 N1 179.13(13) . . . . ?
O3 N6 C2 N5 -3.1(2) . . . . ?
N2 N5 C2 N1 -0.25(16) . . . . ?
N2 N5 C2 N6 -178.15(12) . . . . ?
C8 C5 C4 C3 179.94(14) . . . . ?
C8 C5 C6 C7 -179.72(15) . . . . ?
C8 C9 C10 N4 0.2(2) . . . . ?
C8 C12 C11 N4 0.3(2) . . . . ?
C5 C8 C9 C10 -179.53(13) . . . . ?
C5 C8 C12 C11 179.29(13) . . . . ?
C5 C4 C3 N3 -0.1(3) . . . . ?
C5 C6 C7 N3 -0.3(3) . . . . ?
C2 N1 C1 O1 -179.33(14) . . . . ?
C2 N1 C1 N2 0.74(15) . . . . ?
C2 N5 N2 C1 0.77(15) . . . . ?
C1 N1 C2 N5 -0.33(16) . . . . ?
C1 N1 C2 N6 177.59(12) . . . . ?
C9 C8 C5 C4 -177.81(14) . . . . ?
C9 C8 C5 C6 2.1(2) . . . . ?
C9 C8 C12 C11 -0.3(2) . . . . ?
C4 C5 C6 C7 0.2(3) . . . . ?
C10 N4 C11 C12 -0.1(2) . . . . ?
C12 C8 C5 C4 2.7(2) . . . . ?
C12 C8 C5 C6 -177.46(15) . . . . ?
C12 C8 C9 C10 0.0(2) . . . . ?
C11 N4 C10 C9 -0.2(2) . . . . ?
C3 N3 C7 C6 0.3(3) . . . . ?
C6 C5 C4 C3 0.1(2) . . . . ?
C7 N3 C3 C4 0.0(3) . . . . ?
